data_7156909
loop_
_publ_author_name
'Zhao, Zi-Biao'
'Shi, Lei'
'Li, Yaming'
'Meng, Fan-Jie'
'Zhou, Yong-Gui'

_publ_section_title
;
 Facile synthesis of chiral \e-sultams via an organocatalytic
 aza-Friedel-Crafts reaction.
;
_journal_issue 26
_journal_name_full 'Organic &amp; biomolecular chemistry'
_journal_page_first 6364
_journal_page_last 6368
_journal_paper_doi 10.1039/c9ob01158g
_journal_volume 17
_journal_year 2019
_chemical_absolute_configuration ad
_chemical_formula_sum 'C27 H25 N O5 S'
_chemical_formula_weight 475.54
_space_group_crystal_system orthorhombic
_space_group_IT_number 19
_space_group_name_Hall 'P 2ac 2ab'
_space_group_name_H-M_alt 'P 21 21 21'
_symmetry_space_group_name_Hall 'P 2ac 2ab'
_symmetry_space_group_name_H-M 'P 21 21 21'
_atom_sites_solution_hydrogens mixed
_audit_block_doi 10.5517/ccdc.csd.cc21j7xr
_audit_creation_method SHELXL-2013
_audit_update_record
;
2019-01-22 deposited with the CCDC.    2019-06-11 downloaded from the CCDC.
;
_cell_angle_alpha 90
_cell_angle_beta 90
_cell_angle_gamma 90
_cell_formula_units_Z 4
_cell_length_a 8.0766(8)
_cell_length_b 9.1009(9)
_cell_length_c 33.009(4)
_cell_measurement_reflns_used 3987
_cell_measurement_temperature 296(2)
_cell_measurement_theta_max 45.704
_cell_measurement_theta_min 4.936
_cell_volume 2426.3(4)
_computing_cell_refinement 'Bruker SAINT'
_computing_data_collection 'Bruker APEX2'
_computing_data_reduction 'Bruker SAINT'
_computing_molecular_graphics 'Bruker SHELXTL'
_computing_publication_material 'Bruker SHELXTL'
_computing_structure_refinement 'SHELXL-2013 (Sheldrick, 2013)'
_computing_structure_solution 'SHELXS-97 (Sheldrick 2008)'
_diffrn_ambient_temperature 296(2)
_diffrn_measured_fraction_theta_full 0.993
_diffrn_measured_fraction_theta_max 0.993
_diffrn_measurement_device_type 'Bruker APEX-II CCD'
_diffrn_measurement_method '\f and \w scans'
_diffrn_radiation_type MoK\a
_diffrn_radiation_wavelength 0.71073
_diffrn_reflns_av_R_equivalents 0.0448
_diffrn_reflns_av_unetI/netI 0.0585
_diffrn_reflns_Laue_measured_fraction_full 0.993
_diffrn_reflns_Laue_measured_fraction_max 0.993
_diffrn_reflns_limit_h_max 9
_diffrn_reflns_limit_h_min -9
_diffrn_reflns_limit_k_max 10
_diffrn_reflns_limit_k_min -11
_diffrn_reflns_limit_l_max 27
_diffrn_reflns_limit_l_min -40
_diffrn_reflns_number 12503
_diffrn_reflns_point_group_measured_fraction_full 0.992
_diffrn_reflns_point_group_measured_fraction_max 0.992
_diffrn_reflns_theta_full 25.242
_diffrn_reflns_theta_max 25.995
_diffrn_reflns_theta_min 2.321
_exptl_absorpt_coefficient_mu 0.171
_exptl_absorpt_correction_T_max 0.7456
_exptl_absorpt_correction_T_min 0.6286
_exptl_absorpt_correction_type multi-scan
_exptl_absorpt_process_details sadabs
_exptl_crystal_colour colorless
_exptl_crystal_density_diffrn 1.302
_exptl_crystal_description prismatic
_exptl_crystal_F_000 1000
_exptl_crystal_size_max 0.170
_exptl_crystal_size_mid 0.150
_exptl_crystal_size_min 0.120
_refine_diff_density_max 0.215
_refine_diff_density_min -0.224
_refine_diff_density_rms 0.046
_refine_ls_abs_structure_details
; 
 Flack x determined using 986 quotients [(I+)-(I-)]/[(I+)+(I-)] 
 (Parsons and Flack (2004), Acta Cryst. A60, s61). 
;
_refine_ls_abs_structure_Flack 0.05(6)
_refine_ls_extinction_coef 0.0096(13)
_refine_ls_extinction_expression Fc^*^=kFc[1+0.001xFc^2^\l^3^/sin(2\q)]^-1/4^
_refine_ls_extinction_method SHELXL
_refine_ls_goodness_of_fit_ref 1.076
_refine_ls_hydrogen_treatment mixed
_refine_ls_matrix_type full
_refine_ls_number_parameters 315
_refine_ls_number_reflns 4714
_refine_ls_number_restraints 7
_refine_ls_restrained_S_all 1.092
_refine_ls_R_factor_all 0.0951
_refine_ls_R_factor_gt 0.0503
_refine_ls_shift/su_max 0.000
_refine_ls_shift/su_mean 0.000
_refine_ls_structure_factor_coef Fsqd
_refine_ls_weighting_details 'w=1/[\s^2^(Fo^2^)+(0.0395P)^2^+0.4147P] where P=(Fo^2^+2Fc^2^)/3'
_refine_ls_weighting_scheme calc
_refine_ls_wR_factor_gt 0.0996
_refine_ls_wR_factor_ref 0.1215
_reflns_Friedel_coverage 0.732
_reflns_Friedel_fraction_full 0.991
_reflns_Friedel_fraction_max 0.991
_reflns_number_gt 3063
_reflns_number_total 4714
_reflns_threshold_expression 'I > 2\s(I)'
_cod_data_source_file c9ob01158g2.cif
_cod_data_source_block mo_d8v18550_0m
_cod_depositor_comments 'Adding full bibliography for 7156909.cif.'
_cod_database_code 7156909
_shelx_space_group_comment
; 
The symmetry employed for this shelxl refinement is uniquely defined 
by the following loop, which should always be used as a source of 
symmetry information in preference to the above space-group names. 
They are only intended as comments. 
;
_shelx_estimated_absorpt_t_min 0.971
_shelx_estimated_absorpt_t_max 0.980
_shelxl_version_number 2013-4

loop_
_space_group_symop_operation_xyz
'x, y, z'
'-x+1/2, -y, z+1/2'
'-x, y+1/2, -z+1/2'
'x+1/2, -y+1/2, -z'

loop_
_atom_site_label
_atom_site_type_symbol
_atom_site_fract_x
_atom_site_fract_y
_atom_site_fract_z
_atom_site_U_iso_or_equiv
_atom_site_adp_type
_atom_site_occupancy
_atom_site_site_symmetry_order
_atom_site_calc_flag
_atom_site_refinement_flags_posn
_atom_site_refinement_flags_adp
S1 S 0.49311(15) 0.64935(15) 0.43614(3) 0.0620(4) Uani 1 1 d . .
O1 O 0.8558(4) 0.8103(4) 0.36655(10) 0.0769(10) Uani 1 1 d . .
H1 H 0.7939 0.7754 0.3837 0.115 Uiso 1 1 calc R U
O2 O 0.6037(4) 0.5277(4) 0.43733(10) 0.0720(9) Uani 1 1 d . .
O3 O 0.4815(5) 0.7438(4) 0.47081(9) 0.0839(11) Uani 1 1 d . .
N1 N 0.5493(6) 0.7572(5) 0.39855(12) 0.0667(13) Uani 1 1 d . .
C1 C 0.2959(5) 0.5845(5) 0.42298(12) 0.0484(11) Uani 1 1 d . .
C2 C 0.1638(5) 0.6223(5) 0.44792(13) 0.0588(12) Uani 1 1 d . .
H2 H 0.1804 0.6819 0.4705 0.071 Uiso 1 1 calc R U
C3 C 0.0081(6) 0.5703(6) 0.43878(15) 0.0673(13) Uani 1 1 d . .
H3 H -0.0814 0.5949 0.4552 0.081 Uiso 1 1 calc R U
C4 C -0.0152(6) 0.4825(6) 0.40572(15) 0.0689(14) Uani 1 1 d . .
H4 H -0.1205 0.4467 0.4000 0.083 Uiso 1 1 calc R U
C5 C 0.1156(6) 0.4461(6) 0.38065(14) 0.0604(12) Uani 1 1 d . .
H5 H 0.0967 0.3882 0.3579 0.073 Uiso 1 1 calc R U
C6 C 0.2748(5) 0.4949(5) 0.38903(12) 0.0486(11) Uani 1 1 d . .
C7 C 0.4183(5) 0.4489(5) 0.36337(12) 0.0484(11) Uani 1 1 d . .
C8 C 0.4362(6) 0.2995(5) 0.35454(14) 0.0605(13) Uani 1 1 d . .
H8 H 0.3563 0.2332 0.3633 0.073 Uiso 1 1 calc R U
C9 C 0.5706(7) 0.2495(6) 0.33305(15) 0.0709(14) Uani 1 1 d . .
H9 H 0.5812 0.1498 0.3274 0.085 Uiso 1 1 calc R U
C10 C 0.6895(6) 0.3467(6) 0.31990(14) 0.0682(13) Uani 1 1 d . .
H10 H 0.7818 0.3129 0.3059 0.082 Uiso 1 1 calc R U
C11 C 0.6706(5) 0.4953(5) 0.32775(13) 0.0563(11) Uani 1 1 d . .
H11 H 0.7502 0.5610 0.3185 0.068 Uiso 1 1 calc R U
C12 C 0.5361(5) 0.5478(5) 0.34907(12) 0.0463(11) Uani 1 1 d . .
C13 C 0.5112(6) 0.7125(4) 0.35584(11) 0.0507(11) Uani 1 1 d . .
H13 H 0.3936 0.7330 0.3513 0.061 Uiso 1 1 calc R U
C14 C 0.6077(6) 0.8093(5) 0.32681(13) 0.0534(11) Uani 1 1 d . .
C15 C 0.5309(6) 0.8507(5) 0.29023(13) 0.0623(12) Uani 1 1 d . .
H15 H 0.4225 0.8216 0.2851 0.075 Uiso 1 1 calc R U
C16 C 0.6135(8) 0.9329(6) 0.26227(16) 0.0786(16) Uani 1 1 d . .
H16 H 0.5612 0.9580 0.2381 0.094 Uiso 1 1 calc R U
C17 C 0.7766(7) 0.9801(5) 0.26937(16) 0.0646(13) Uani 1 1 d . .
C18 C 0.8621(9) 1.0694(6) 0.24050(18) 0.0879(19) Uani 1 1 d . .
H18 H 0.8115 1.0964 0.2163 0.105 Uiso 1 1 calc R U
C19 C 1.0202(11) 1.1146(6) 0.2492(2) 0.100(2) Uani 1 1 d . .
H19 H 1.0766 1.1741 0.2309 0.120 Uiso 1 1 calc R U
C20 C 1.0959(9) 1.0728(7) 0.2846(2) 0.100(2) Uani 1 1 d . .
H20 H 1.2034 1.1043 0.2897 0.120 Uiso 1 1 calc R U
C21 C 1.0180(7) 0.9865(6) 0.31254(17) 0.0812(16) Uani 1 1 d . .
H21 H 1.0722 0.9588 0.3362 0.097 Uiso 1 1 calc R U
C22 C 0.8569(6) 0.9408(5) 0.30519(15) 0.0596(13) Uani 1 1 d . .
C23 C 0.7662(6) 0.8516(5) 0.33380(14) 0.0556(11) Uani 1 1 d . .
O4 O 0.3211(8) 0.0058(5) 0.41231(15) 0.134(2) Uani 1 1 d . .
O5 O 0.1398(10) 0.1083(7) 0.45381(16) 0.144(2) Uani 1 1 d . .
C24 C 0.2920(14) 0.0839(8) 0.4413(2) 0.112(2) Uani 1 1 d . .
C25 C 0.4186(13) 0.1569(10) 0.4650(3) 0.160(3) Uani 1 1 d . .
H25A H 0.5130 0.0935 0.4676 0.240 Uiso 1 1 calc R U
H25B H 0.3758 0.1793 0.4914 0.240 Uiso 1 1 calc R U
H25C H 0.4510 0.2461 0.4517 0.240 Uiso 1 1 calc R U
H1A H 0.518(6) 0.839(5) 0.4023(13) 0.053(15) Uiso 1 1 d . .
C26 C 0.0130(16) 0.0337(16) 0.4313(5) 0.240(6) Uani 1 1 d D U
H26A H 0.0248 0.0563 0.4027 0.288 Uiso 1 1 calc R U
H26B H 0.0258 -0.0716 0.4346 0.288 Uiso 1 1 calc R U
C27 C -0.1381(18) 0.0738(18) 0.4438(5) 0.266(6) Uani 1 1 d D U
H27A H -0.1561 0.0384 0.4709 0.399 Uiso 1 1 calc R U
H27B H -0.2200 0.0328 0.4260 0.399 Uiso 1 1 calc R U
H27C H -0.1465 0.1790 0.4435 0.399 Uiso 1 1 calc R U

loop_
_atom_site_aniso_label
_atom_site_aniso_U_11
_atom_site_aniso_U_22
_atom_site_aniso_U_33
_atom_site_aniso_U_23
_atom_site_aniso_U_13
_atom_site_aniso_U_12
S1 0.0532(6) 0.0874(9) 0.0454(6) -0.0127(6) 0.0093(6) -0.0211(8)
O1 0.065(2) 0.098(3) 0.068(2) 0.015(2) -0.0024(18) -0.016(2)
O2 0.0458(16) 0.106(3) 0.064(2) 0.000(2) 0.0006(16) -0.001(2)
O3 0.086(2) 0.117(3) 0.0484(18) -0.0329(19) 0.0138(18) -0.034(2)
N1 0.082(3) 0.063(3) 0.054(3) -0.017(2) 0.022(2) -0.028(3)
C1 0.045(2) 0.058(3) 0.043(2) 0.000(2) 0.0046(19) -0.007(2)
C2 0.055(3) 0.072(3) 0.050(3) -0.002(2) 0.010(2) -0.006(3)
C3 0.048(2) 0.092(4) 0.062(3) -0.001(3) 0.012(3) 0.004(3)
C4 0.043(2) 0.086(4) 0.078(3) 0.006(3) 0.003(3) -0.011(3)
C5 0.055(3) 0.069(3) 0.058(3) 0.000(2) 0.001(2) -0.014(3)
C6 0.045(2) 0.051(3) 0.049(3) 0.000(2) 0.0049(19) -0.005(2)
C7 0.050(2) 0.052(3) 0.043(2) -0.001(2) 0.004(2) -0.008(2)
C8 0.071(3) 0.048(3) 0.062(3) -0.003(2) 0.010(2) -0.011(3)
C9 0.085(4) 0.053(3) 0.074(3) -0.012(3) 0.018(3) 0.002(3)
C10 0.074(3) 0.066(3) 0.064(3) -0.012(3) 0.018(3) 0.007(3)
C11 0.053(3) 0.059(3) 0.057(3) -0.007(2) 0.013(2) -0.005(3)
C12 0.050(3) 0.049(3) 0.040(2) -0.0040(18) 0.0057(19) -0.006(2)
C13 0.056(2) 0.047(2) 0.049(2) -0.0096(19) 0.012(2) -0.012(2)
C14 0.060(3) 0.046(3) 0.054(3) -0.009(2) 0.013(2) -0.009(2)
C15 0.071(3) 0.061(3) 0.055(3) 0.002(2) 0.001(2) -0.002(3)
C16 0.112(5) 0.069(3) 0.054(3) 0.003(3) -0.002(3) 0.010(4)
C17 0.080(4) 0.045(3) 0.068(3) -0.006(3) 0.025(3) -0.003(3)
C18 0.123(6) 0.059(3) 0.082(4) 0.008(3) 0.039(4) 0.015(4)
C19 0.123(6) 0.072(4) 0.105(5) 0.013(4) 0.074(5) -0.007(4)
C20 0.094(4) 0.080(4) 0.126(6) -0.008(4) 0.059(5) -0.024(4)
C21 0.072(3) 0.079(4) 0.093(4) -0.005(3) 0.030(3) -0.017(3)
C22 0.068(3) 0.046(3) 0.064(3) -0.003(2) 0.023(3) -0.004(3)
C23 0.060(3) 0.052(3) 0.054(3) 0.000(2) 0.011(2) 0.000(3)
O4 0.216(6) 0.083(3) 0.102(4) -0.004(3) 0.036(4) 0.004(4)
O5 0.175(6) 0.139(5) 0.117(4) -0.044(3) 0.021(4) 0.000(5)
C24 0.186(9) 0.070(4) 0.080(5) 0.007(4) 0.005(6) 0.003(6)
C25 0.220(10) 0.133(7) 0.127(7) -0.011(6) -0.024(7) 0.018(8)
C26 0.204(12) 0.238(11) 0.278(12) -0.149(9) 0.007(12) -0.052(12)
C27 0.232(13) 0.263(11) 0.304(13) -0.138(10) 0.008(12) -0.055(13)

loop_
_atom_type_symbol
_atom_type_description
_atom_type_scat_dispersion_real
_atom_type_scat_dispersion_imag
_atom_type_scat_source
C C 0.0033 0.0016 'International Tables Vol C Tables 4.2.6.8 and 6.1.1.4'
H H 0.0000 0.0000 'International Tables Vol C Tables 4.2.6.8 and 6.1.1.4'
N N 0.0061 0.0033 'International Tables Vol C Tables 4.2.6.8 and 6.1.1.4'
O O 0.0106 0.0060 'International Tables Vol C Tables 4.2.6.8 and 6.1.1.4'
S S 0.1246 0.1234 'International Tables Vol C Tables 4.2.6.8 and 6.1.1.4'

loop_
_geom_angle_atom_site_label_1
_geom_angle_atom_site_label_2
_geom_angle_atom_site_label_3
_geom_angle
O2 S1 O3 119.0(2)
O2 S1 N1 108.2(2)
O3 S1 N1 105.2(2)
O2 S1 C1 108.4(2)
O3 S1 C1 109.9(2)
N1 S1 C1 105.3(2)
C23 O1 H1 109.5
C13 N1 S1 119.4(3)
C13 N1 H1A 109(3)
S1 N1 H1A 111(3)
C2 C1 C6 121.8(4)
C2 C1 S1 117.8(3)
C6 C1 S1 120.4(3)
C3 C2 C1 119.1(4)
C3 C2 H2 120.5
C1 C2 H2 120.5
C4 C3 C2 120.1(5)
C4 C3 H3 119.9
C2 C3 H3 119.9
C3 C4 C5 120.9(5)
C3 C4 H4 119.6
C5 C4 H4 119.6
C4 C5 C6 120.8(4)
C4 C5 H5 119.6
C6 C5 H5 119.6
C5 C6 C1 117.3(4)
C5 C6 C7 121.0(4)
C1 C6 C7 121.6(4)
C12 C7 C8 119.2(4)
C12 C7 C6 122.7(4)
C8 C7 C6 118.1(4)
C9 C8 C7 120.8(4)
C9 C8 H8 119.6
C7 C8 H8 119.6
C8 C9 C10 120.1(4)
C8 C9 H9 120.0
C10 C9 H9 120.0
C9 C10 C11 119.4(4)
C9 C10 H10 120.3
C11 C10 H10 120.3
C12 C11 C10 121.3(4)
C12 C11 H11 119.3
C10 C11 H11 119.3
C11 C12 C7 119.2(4)
C11 C12 C13 121.1(4)
C7 C12 C13 119.6(4)
N1 C13 C14 109.3(3)
N1 C13 C12 112.1(4)
C14 C13 C12 114.2(3)
N1 C13 H13 106.9
C14 C13 H13 106.9
C12 C13 H13 106.9
C23 C14 C15 119.0(4)
C23 C14 C13 122.8(4)
C15 C14 C13 118.1(4)
C16 C15 C14 120.8(5)
C16 C15 H15 119.6
C14 C15 H15 119.6
C15 C16 C17 120.9(5)
C15 C16 H16 119.5
C17 C16 H16 119.5
C22 C17 C16 119.9(5)
C22 C17 C18 119.1(5)
C16 C17 C18 121.0(6)
C19 C18 C17 118.7(6)
C19 C18 H18 120.6
C17 C18 H18 120.6
C18 C19 C20 120.6(6)
C18 C19 H19 119.7
C20 C19 H19 119.7
C21 C20 C19 122.0(7)
C21 C20 H20 119.0
C19 C20 H20 119.0
C20 C21 C22 119.1(6)
C20 C21 H21 120.5
C22 C21 H21 120.5
C21 C22 C17 120.5(5)
C21 C22 C23 122.0(5)
C17 C22 C23 117.5(5)
O1 C23 C14 124.1(4)
O1 C23 C22 114.0(4)
C14 C23 C22 121.8(5)
C24 O5 C26 115.1(8)
O4 C24 O5 121.8(9)
O4 C24 C25 123.8(10)
O5 C24 C25 114.4(8)
C24 C25 H25A 109.5
C24 C25 H25B 109.5
H25A C25 H25B 109.5
C24 C25 H25C 109.5
H25A C25 H25C 109.5
H25B C25 H25C 109.5
C27 C26 O5 111.2(11)
C27 C26 H26A 109.4
O5 C26 H26A 109.4
C27 C26 H26B 109.4
O5 C26 H26B 109.4
H26A C26 H26B 108.0
C26 C27 H27A 109.5
C26 C27 H27B 109.5
H27A C27 H27B 109.5
C26 C27 H27C 109.5
H27A C27 H27C 109.5
H27B C27 H27C 109.5

loop_
_geom_bond_atom_site_label_1
_geom_bond_atom_site_label_2
_geom_bond_distance
S1 O2 1.423(4)
S1 O3 1.434(3)
S1 N1 1.646(4)
S1 C1 1.753(4)
O1 C23 1.354(5)
O1 H1 0.8200
N1 C13 1.499(5)
N1 H1A 0.80(4)
C1 C2 1.391(6)
C1 C6 1.396(6)
C2 C3 1.377(6)
C2 H2 0.9300
C3 C4 1.366(7)
C3 H3 0.9300
C4 C5 1.382(6)
C4 H4 0.9300
C5 C6 1.389(6)
C5 H5 0.9300
C6 C7 1.495(6)
C7 C12 1.392(5)
C7 C8 1.398(6)
C8 C9 1.374(6)
C8 H8 0.9300
C9 C10 1.376(6)
C9 H9 0.9300
C10 C11 1.386(6)
C10 H10 0.9300
C11 C12 1.380(6)
C11 H11 0.9300
C12 C13 1.529(6)
C13 C14 1.517(6)
C13 H13 0.9800
C14 C23 1.357(6)
C14 C15 1.409(6)
C15 C16 1.362(7)
C15 H15 0.9300
C16 C17 1.406(7)
C16 H16 0.9300
C17 C22 1.395(7)
C17 C18 1.430(7)
C18 C19 1.371(10)
C18 H18 0.9300
C19 C20 1.373(10)
C19 H19 0.9300
C20 C21 1.365(8)
C20 H20 0.9300
C21 C22 1.387(7)
C21 H21 0.9300
C22 C23 1.445(6)
O4 C24 1.215(8)
O5 C24 1.315(10)
O5 C26 1.437(11)
C24 C25 1.449(11)
C25 H25A 0.9600
C25 H25B 0.9600
C25 H25C 0.9600
C26 C27 1.339(13)
C26 H26A 0.9700
C26 H26B 0.9700
C27 H27A 0.9600
C27 H27B 0.9600
C27 H27C 0.9600

loop_
_geom_hbond_atom_site_label_D
_geom_hbond_atom_site_label_H
_geom_hbond_atom_site_label_A
_geom_hbond_distance_DH
_geom_hbond_distance_HA
_geom_hbond_distance_DA
_geom_hbond_angle_DHA
_geom_hbond_site_symmetry_A
N1 H1A O4 0.80(4) 2.22(4) 2.953(8) 153(5) 1_565
C2 H2 O3 0.93 2.61 3.294(5) 131.1 4_466
O1 H1 N1 0.82 2.04 2.735(5) 141.9 .
N1 H1A O4 0.80(4) 2.22(4) 2.953(8) 153(5) 1_565
C2 H2 O3 0.93 2.61 3.294(5) 131.1 4_466
O1 H1 N1 0.82 2.04 2.735(5) 141.9 .
N1 H1A O4 0.80(4) 2.22(4) 2.953(8) 153(5) 1_565
C2 H2 O3 0.93 2.61 3.294(5) 131.1 4_466
O1 H1 N1 0.82 2.04 2.735(5) 141.9 .
O1 H1 N1 0.82 2.04 2.735(5) 141.9 .
C2 H2 O3 0.93 2.61 3.294(5) 131.1 4_466
N1 H1A O4 0.80(4) 2.22(4) 2.953(8) 153(5) 1_565

loop_
_geom_torsion_atom_site_label_1
_geom_torsion_atom_site_label_2
_geom_torsion_atom_site_label_3
_geom_torsion_atom_site_label_4
_geom_torsion
O2 S1 N1 C13 75.4(4)
O3 S1 N1 C13 -156.4(4)
C1 S1 N1 C13 -40.4(5)
O2 S1 C1 C2 127.4(4)
O3 S1 C1 C2 -4.1(4)
N1 S1 C1 C2 -117.0(4)
O2 S1 C1 C6 -51.0(4)
O3 S1 C1 C6 177.4(4)
N1 S1 C1 C6 64.6(4)
C6 C1 C2 C3 -0.2(7)
S1 C1 C2 C3 -178.6(4)
C1 C2 C3 C4 0.2(7)
C2 C3 C4 C5 -0.9(8)
C3 C4 C5 C6 1.6(8)
C4 C5 C6 C1 -1.6(7)
C4 C5 C6 C7 176.5(4)
C2 C1 C6 C5 0.9(7)
S1 C1 C6 C5 179.2(4)
C2 C1 C6 C7 -177.2(4)
S1 C1 C6 C7 1.2(6)
C5 C6 C7 C12 133.2(5)
C1 C6 C7 C12 -48.8(6)
C5 C6 C7 C8 -48.6(6)
C1 C6 C7 C8 129.3(5)
C12 C7 C8 C9 1.9(7)
C6 C7 C8 C9 -176.3(4)
C7 C8 C9 C10 -0.1(7)
C8 C9 C10 C11 -1.4(8)
C9 C10 C11 C12 1.1(7)
C10 C11 C12 C7 0.8(7)
C10 C11 C12 C13 -176.9(4)
C8 C7 C12 C11 -2.3(6)
C6 C7 C12 C11 175.9(4)
C8 C7 C12 C13 175.5(4)
C6 C7 C12 C13 -6.3(6)
S1 N1 C13 C14 -167.2(4)
S1 N1 C13 C12 -39.5(6)
C11 C12 C13 N1 -105.9(5)
C7 C12 C13 N1 76.4(5)
C11 C12 C13 C14 19.2(6)
C7 C12 C13 C14 -158.6(4)
N1 C13 C14 C23 39.7(6)
C12 C13 C14 C23 -86.8(5)
N1 C13 C14 C15 -143.3(4)
C12 C13 C14 C15 90.2(5)
C23 C14 C15 C16 -0.4(7)
C13 C14 C15 C16 -177.5(4)
C14 C15 C16 C17 -0.9(7)
C15 C16 C17 C22 1.1(7)
C15 C16 C17 C18 -178.4(5)
C22 C17 C18 C19 -0.5(7)
C16 C17 C18 C19 179.0(5)
C17 C18 C19 C20 1.1(9)
C18 C19 C20 C21 -0.5(10)
C19 C20 C21 C22 -0.7(9)
C20 C21 C22 C17 1.2(7)
C20 C21 C22 C23 -178.9(5)
C16 C17 C22 C21 179.9(4)
C18 C17 C22 C21 -0.6(7)
C16 C17 C22 C23 0.0(7)
C18 C17 C22 C23 179.5(4)
C15 C14 C23 O1 -175.5(4)
C13 C14 C23 O1 1.5(7)
C15 C14 C23 C22 1.5(6)
C13 C14 C23 C22 178.4(4)
C21 C22 C23 O1 -3.9(6)
C17 C22 C23 O1 176.0(4)
C21 C22 C23 C14 178.8(5)
C17 C22 C23 C14 -1.3(6)
C26 O5 C24 O4 1.3(12)
C26 O5 C24 C25 -178.4(9)
C24 O5 C26 C27 -174.9(15)
